data_7001133
loop_
_publ_author_name
'Hearns, Nigel G. R.'
'Cl\'erac, Rodolphe'
'Jennings, Michael'
'Preuss, Kathryn E.'

_publ_section_title
;
 Manipulating the crystal packing of pyDTDA radical ligand coordination
 complexes with Mn(ii) and Ni(ii)
;
_journal_issue 17
_journal_name_full 'Dalton Transactions'
_journal_page_first 3193
_journal_page_last 3203
_journal_paper_doi 10.1039/b817214e
_journal_year 2009
_chemical_formula_moiety 'C17 H5 F12 Mn N4 O4 S2'
_chemical_formula_sum 'C17 H5 F12 Mn N4 O4 S2'
_chemical_formula_weight 676.31
_chemical_name_systematic
;
?
;
_space_group_IT_number 2
_symmetry_cell_setting triclinic
_symmetry_space_group_name_Hall '-P 1'
_symmetry_space_group_name_H-M 'P -1'
_atom_sites_solution_hydrogens geom
_atom_sites_solution_primary heavy
_atom_sites_solution_secondary difmap
_audit_creation_method SHELXL-97
_cell_angle_alpha 98.067(7)
_cell_angle_beta 97.411(10)
_cell_angle_gamma 100.982(10)
_cell_formula_units_Z 2
_cell_length_a 8.4705(12)
_cell_length_b 9.8813(18)
_cell_length_c 14.402(3)
_cell_measurement_reflns_used 49814
_cell_measurement_temperature 150(2)
_cell_measurement_theta_max 25.03
_cell_measurement_theta_min 2.04
_cell_volume 1156.5(4)
_computing_cell_refinement 'DENZO-SMN (Otwinowski & Minor, 1997)'
_computing_data_collection 'COLLECT (Nonius, 1997-2001)'
_computing_data_reduction DENZO-SMN
_computing_molecular_graphics 'SHELXTL/PC (Sheldrick, 2001)'
_computing_publication_material SHELXTL/PC
_computing_structure_refinement 'SHELXL-97 (Sheldrick, 1997)'
_computing_structure_solution 'SHELXS-97 (Sheldrick, 1997)'
_diffrn_ambient_temperature 150(2)
_diffrn_measured_fraction_theta_full 0.976
_diffrn_measured_fraction_theta_max 0.976
_diffrn_measurement_device_type 'Nonius Kappa-CCD'
_diffrn_measurement_method '\f scans, and \w scans with \k offsets'
_diffrn_radiation_monochromator graphite
_diffrn_radiation_source 'fine-focus sealed tube'
_diffrn_radiation_type MoK\a
_diffrn_radiation_wavelength 0.71073
_diffrn_reflns_av_R_equivalents 0.035
_diffrn_reflns_av_sigmaI/netI 0.0483
_diffrn_reflns_limit_h_max 10
_diffrn_reflns_limit_h_min -9
_diffrn_reflns_limit_k_max 10
_diffrn_reflns_limit_k_min -11
_diffrn_reflns_limit_l_max 14
_diffrn_reflns_limit_l_min -17
_diffrn_reflns_number 7771
_diffrn_reflns_theta_full 25.02
_diffrn_reflns_theta_max 25.02
_diffrn_reflns_theta_min 2.66
_diffrn_standards_number 0
_exptl_absorpt_coefficient_mu 0.884
_exptl_absorpt_correction_T_max 0.9572
_exptl_absorpt_correction_T_min 0.8431
_exptl_absorpt_correction_type multi-scan
_exptl_absorpt_process_details 'DENZO-SMN (Otwinowski & Minor, 1997)'
_exptl_crystal_colour purple
_exptl_crystal_density_diffrn 1.942
_exptl_crystal_density_method 'not measured'
_exptl_crystal_description block
_exptl_crystal_F_000 664
_exptl_crystal_size_max 0.20
_exptl_crystal_size_mid 0.10
_exptl_crystal_size_min 0.05
_refine_diff_density_max 0.521
_refine_diff_density_min -0.530
_refine_diff_density_rms 0.078
_refine_ls_extinction_method none
_refine_ls_goodness_of_fit_ref 1.025
_refine_ls_hydrogen_treatment constr
_refine_ls_matrix_type full
_refine_ls_number_parameters 358
_refine_ls_number_reflns 3975
_refine_ls_number_restraints 0
_refine_ls_restrained_S_all 1.025
_refine_ls_R_factor_all 0.0742
_refine_ls_R_factor_gt 0.0514
_refine_ls_shift/su_max 0.000
_refine_ls_shift/su_mean 0.000
_refine_ls_structure_factor_coef Fsqd
_refine_ls_weighting_details 'calc w=1/[\s^2^(Fo^2^)+(0.0527P)^2^+2.5946P] where P=(Fo^2^+2Fc^2^)/3'
_refine_ls_weighting_scheme calc
_refine_ls_wR_factor_gt 0.1194
_refine_ls_wR_factor_ref 0.1348
_reflns_number_gt 3054
_reflns_number_total 3975
_reflns_threshold_expression I>2\s(I)
_cod_data_source_file b817214e.txt
_cod_data_source_block 6
_cod_depositor_comments
;
The following automatic conversions were performed:
'_symmetry_cell_setting' value 'Triclinic' changed to 'triclinic'
according to '/home/saulius/struct/CIF-dictionaries/cif_core.dic'
dictionary named 'cif_core.dic' version 2.4.1 from 2010-06-29.

Automatic conversion script
Id: cif_fix_enum 1527 2010-12-29 10:47:43Z saulius 
;
_cod_database_code 7001133

loop_
_symmetry_equiv_pos_as_xyz
'x, y, z'
'-x, -y, -z'

loop_
_atom_site_label
_atom_site_type_symbol
_atom_site_fract_x
_atom_site_fract_y
_atom_site_fract_z
_atom_site_U_iso_or_equiv
_atom_site_adp_type
_atom_site_occupancy
_atom_site_symmetry_multiplicity
_atom_site_calc_flag
_atom_site_refinement_flags
_atom_site_disorder_assembly
_atom_site_disorder_group
Mn Mn -0.27861(8) -0.59310(7) 0.73320(5) 0.0356(2) Uani 1 1 d . . .
N1 N -0.4393(4) -0.7236(4) 0.6002(2) 0.0326(8) Uani 1 1 d . . .
S2 S -0.56474(13) -0.87455(12) 0.59207(8) 0.0376(3) Uani 1 1 d . . .
S3 S -0.63578(13) -0.89247(12) 0.44570(8) 0.0386(3) Uani 1 1 d . . .
N4 N -0.5218(4) -0.7430(4) 0.4368(3) 0.0366(8) Uani 1 1 d . . .
C5 C -0.4303(5) -0.6772(4) 0.5179(3) 0.0298(9) Uani 1 1 d . . .
C6 C -0.3058(5) -0.5486(4) 0.5189(3) 0.0308(9) Uani 1 1 d . . .
C7 C -0.2809(5) -0.4978(4) 0.4361(3) 0.0365(10) Uani 1 1 d . . .
H7A H -0.3500 -0.5393 0.3777 0.044 Uiso 1 1 calc R . .
C8 C -0.1525(5) -0.3846(4) 0.4399(3) 0.0368(10) Uani 1 1 d . . .
H8A H -0.1316 -0.3471 0.3843 0.044 Uiso 1 1 calc R . .
C9 C -0.0561(5) -0.3282(5) 0.5270(3) 0.0371(10) Uani 1 1 d . . .
C10 C -0.0919(5) -0.3803(4) 0.6084(3) 0.0345(10) Uani 1 1 d . . .
H10A H -0.0284 -0.3370 0.6681 0.041 Uiso 1 1 calc R . .
N11 N -0.2150(4) -0.4912(3) 0.6043(2) 0.0316(8) Uani 1 1 d . . .
C12 C 0.0855(6) -0.2170(5) 0.5331(3) 0.0388(10) Uani 1 1 d . . .
N13 N 0.1992(5) -0.1327(4) 0.5337(3) 0.0438(9) Uani 1 1 d . . .
O21 O -0.1401(4) -0.4211(3) 0.8307(2) 0.0415(7) Uani 1 1 d . . .
C22 C -0.1911(5) -0.3525(5) 0.8965(3) 0.0394(10) Uani 1 1 d . A .
C23 C -0.3518(5) -0.3513(5) 0.9079(3) 0.0431(11) Uani 1 1 d . . .
H23A H -0.3725 -0.3011 0.9646 0.052 Uiso 1 1 calc R . .
C24 C -0.4824(5) -0.4216(5) 0.8386(3) 0.0387(10) Uani 1 1 d . . .
O25 O -0.4788(3) -0.4954(3) 0.7610(2) 0.0387(7) Uani 1 1 d . . .
C26 C -0.0550(6) -0.2593(5) 0.9716(3) 0.0476(12) Uani 1 1 d . . .
C27 C -0.6538(6) -0.4101(6) 0.8567(4) 0.0487(12) Uani 1 1 d . . .
F21A F -0.1024(7) -0.1624(7) 1.0288(4) 0.0504(16) Uiso 0.53 1 d P A 1
F22A F 0.0612(9) -0.1846(8) 0.9295(5) 0.058(2) Uiso 0.53 1 d P A 1
F23A F 0.0248(9) -0.3449(8) 1.0221(5) 0.052(2) Uiso 0.53 1 d P A 1
F21B F 0.0497(9) -0.3222(9) 1.0059(6) 0.047(2) Uiso 0.47 1 d P A 2
F22B F -0.1158(7) -0.2058(7) 1.0501(4) 0.0424(16) Uiso 0.47 1 d P A 2
F23B F 0.0221(11) -0.1577(9) 0.9344(6) 0.063(3) Uiso 0.47 1 d P A 2
F24 F -0.7383(4) -0.3784(5) 0.7821(2) 0.0891(13) Uani 1 1 d . . .
F25 F -0.7336(4) -0.5286(4) 0.8736(3) 0.0943(13) Uani 1 1 d . . .
F26 F -0.6563(4) -0.3130(4) 0.9281(3) 0.0847(12) Uani 1 1 d . . .
O31 O -0.3881(4) -0.7504(3) 0.8069(2) 0.0434(8) Uani 1 1 d . . .
C32 C -0.3506(5) -0.8631(5) 0.8170(3) 0.0391(11) Uani 1 1 d . . .
C33 C -0.2136(5) -0.9108(5) 0.7929(3) 0.0402(11) Uani 1 1 d . . .
H33A H -0.1986 -0.9992 0.8067 0.048 Uiso 1 1 calc R . .
C34 C -0.0989(5) -0.8336(5) 0.7497(3) 0.0371(10) Uani 1 1 d . . .
O35 O -0.0959(3) -0.7161(3) 0.7250(2) 0.0383(7) Uani 1 1 d . . .
C36 C -0.4740(7) -0.9653(6) 0.8565(4) 0.0529(13) Uani 1 1 d . . .
C37 C 0.0445(6) -0.8967(5) 0.7248(3) 0.0453(11) Uani 1 1 d . . .
F31 F -0.5665(5) -1.0580(4) 0.7853(3) 0.1048(15) Uani 1 1 d . . .
F32 F -0.5748(4) -0.9030(4) 0.9004(2) 0.0663(9) Uani 1 1 d . . .
F33 F -0.4031(5) -1.0325(5) 0.9165(3) 0.0997(15) Uani 1 1 d . . .
F34 F 0.0497(4) -1.0171(4) 0.7553(3) 0.0741(10) Uani 1 1 d . . .
F35 F 0.0371(3) -0.9217(3) 0.63046(19) 0.0543(7) Uani 1 1 d . . .
F36 F 0.1866(3) -0.8097(3) 0.7588(2) 0.0638(8) Uani 1 1 d . . .

loop_
_atom_site_aniso_label
_atom_site_aniso_U_11
_atom_site_aniso_U_22
_atom_site_aniso_U_33
_atom_site_aniso_U_23
_atom_site_aniso_U_13
_atom_site_aniso_U_12
Mn 0.0380(4) 0.0338(4) 0.0328(4) 0.0030(3) 0.0036(3) 0.0055(3)
N1 0.0328(18) 0.0296(19) 0.0328(19) 0.0040(15) 0.0043(15) 0.0016(15)
S2 0.0379(6) 0.0346(6) 0.0352(6) 0.0031(5) 0.0060(5) -0.0029(5)
S3 0.0348(6) 0.0366(6) 0.0381(6) 0.0033(5) -0.0021(5) -0.0004(5)
N4 0.0323(19) 0.035(2) 0.039(2) 0.0042(16) 0.0009(16) 0.0036(16)
C5 0.025(2) 0.029(2) 0.034(2) 0.0010(18) 0.0013(17) 0.0054(17)
C6 0.028(2) 0.028(2) 0.035(2) 0.0053(18) 0.0039(17) 0.0037(17)
C7 0.036(2) 0.033(2) 0.037(2) 0.0036(19) -0.0013(19) 0.0043(19)
C8 0.040(2) 0.034(2) 0.038(2) 0.009(2) 0.0097(19) 0.0070(19)
C9 0.031(2) 0.030(2) 0.049(3) 0.005(2) 0.0064(19) 0.0062(18)
C10 0.032(2) 0.033(2) 0.035(2) 0.0022(19) 0.0008(18) 0.0036(18)
N11 0.0311(18) 0.0267(18) 0.0338(19) 0.0024(15) 0.0029(15) 0.0020(15)
C12 0.041(3) 0.035(3) 0.041(3) 0.008(2) 0.008(2) 0.009(2)
N13 0.043(2) 0.034(2) 0.053(2) 0.0042(18) 0.0111(18) 0.0037(19)
O21 0.0368(16) 0.0438(19) 0.0386(17) -0.0023(15) 0.0036(13) 0.0043(14)
C22 0.042(3) 0.036(3) 0.037(2) 0.005(2) 0.000(2) 0.006(2)
C23 0.042(3) 0.048(3) 0.036(2) -0.004(2) 0.003(2) 0.010(2)
C24 0.041(2) 0.039(3) 0.036(2) 0.005(2) 0.0064(19) 0.008(2)
O25 0.0362(16) 0.0415(18) 0.0359(17) 0.0006(14) 0.0014(13) 0.0094(14)
C26 0.046(3) 0.048(3) 0.042(3) -0.005(2) 0.000(2) 0.009(2)
C27 0.040(3) 0.056(3) 0.046(3) -0.001(2) 0.007(2) 0.007(2)
F24 0.059(2) 0.159(4) 0.065(2) 0.023(2) 0.0093(17) 0.059(2)
F25 0.063(2) 0.069(2) 0.155(4) 0.027(2) 0.045(2) 0.0012(18)
F26 0.0468(18) 0.107(3) 0.083(2) -0.037(2) 0.0143(17) 0.0096(18)
O31 0.0463(18) 0.047(2) 0.0424(18) 0.0158(15) 0.0120(14) 0.0135(15)
C32 0.042(3) 0.046(3) 0.027(2) 0.007(2) 0.0028(19) 0.005(2)
C33 0.046(3) 0.037(3) 0.036(2) 0.007(2) 0.003(2) 0.007(2)
C34 0.038(2) 0.038(3) 0.033(2) 0.005(2) -0.0005(19) 0.007(2)
O35 0.0361(16) 0.0385(18) 0.0414(17) 0.0091(14) 0.0062(13) 0.0088(13)
C36 0.063(3) 0.054(3) 0.049(3) 0.019(3) 0.017(3) 0.014(3)
C37 0.046(3) 0.043(3) 0.049(3) 0.010(2) 0.007(2) 0.012(2)
F31 0.117(3) 0.084(3) 0.089(3) -0.006(2) 0.045(2) -0.045(2)
F32 0.0640(19) 0.079(2) 0.070(2) 0.0308(18) 0.0317(17) 0.0212(17)
F33 0.090(3) 0.135(4) 0.125(3) 0.102(3) 0.060(2) 0.059(3)
F34 0.079(2) 0.066(2) 0.106(3) 0.047(2) 0.043(2) 0.0427(18)
F35 0.0579(17) 0.0622(19) 0.0452(16) 0.0002(14) 0.0118(13) 0.0227(15)
F36 0.0371(15) 0.076(2) 0.071(2) -0.0009(17) -0.0024(14) 0.0120(15)

loop_
_atom_type_symbol
_atom_type_description
_atom_type_scat_dispersion_real
_atom_type_scat_dispersion_imag
_atom_type_scat_source
C C 0.0033 0.0016 'International Tables Vol C Tables 4.2.6.8 and 6.1.1.4'
H H 0.0000 0.0000 'International Tables Vol C Tables 4.2.6.8 and 6.1.1.4'
N N 0.0061 0.0033 'International Tables Vol C Tables 4.2.6.8 and 6.1.1.4'
O O 0.0106 0.0060 'International Tables Vol C Tables 4.2.6.8 and 6.1.1.4'
F F 0.0171 0.0103 'International Tables Vol C Tables 4.2.6.8 and 6.1.1.4'
S S 0.1246 0.1234 'International Tables Vol C Tables 4.2.6.8 and 6.1.1.4'
Mn Mn 0.3368 0.7283 'International Tables Vol C Tables 4.2.6.8 and 6.1.1.4'

loop_
_geom_angle_atom_site_label_1
_geom_angle_atom_site_label_2
_geom_angle_atom_site_label_3
_geom_angle
_geom_angle_site_symmetry_1
_geom_angle_site_symmetry_3
_geom_angle_publ_flag
O21 Mn O31 110.01(13) . . ?
O21 Mn O35 98.18(12) . . ?
O31 Mn O35 83.73(12) . . ?
O21 Mn O25 83.56(12) . . ?
O31 Mn O25 85.16(12) . . ?
O35 Mn O25 168.67(11) . . ?
O21 Mn N1 161.39(12) . . ?
O31 Mn N1 86.04(12) . . ?
O35 Mn N1 92.75(12) . . ?
O25 Mn N1 88.67(12) . . ?
O21 Mn N11 92.80(12) . . ?
O31 Mn N11 157.19(13) . . ?
O35 Mn N11 93.05(12) . . ?
O25 Mn N11 98.06(12) . . ?
N1 Mn N11 71.53(12) . . ?
C5 N1 S2 114.7(3) . . ?
C5 N1 Mn 118.2(3) . . ?
S2 N1 Mn 127.08(18) . . ?
N1 S2 S3 93.37(13) . . ?
N4 S3 S2 95.32(14) . . ?
C5 N4 S3 113.4(3) . . ?
N4 C5 N1 123.1(4) . . ?
N4 C5 C6 119.6(4) . . ?
N1 C5 C6 117.2(3) . . ?
N11 C6 C7 123.2(4) . . ?
N11 C6 C5 115.4(3) . . ?
C7 C6 C5 121.2(4) . . ?
C6 C7 C8 118.7(4) . . ?
C6 C7 H7A 120.6 . . ?
C8 C7 H7A 120.6 . . ?
C9 C8 C7 118.0(4) . . ?
C9 C8 H8A 121.0 . . ?
C7 C8 H8A 121.0 . . ?
C8 C9 C10 120.4(4) . . ?
C8 C9 C12 119.8(4) . . ?
C10 C9 C12 119.8(4) . . ?
N11 C10 C9 121.4(4) . . ?
N11 C10 H10A 119.3 . . ?
C9 C10 H10A 119.3 . . ?
C6 N11 C10 118.1(3) . . ?
C6 N11 Mn 117.4(3) . . ?
C10 N11 Mn 124.5(3) . . ?
N13 C12 C9 176.5(5) . . ?
C22 O21 Mn 125.8(3) . . ?
O21 C22 C23 128.3(4) . . ?
O21 C22 C26 113.7(4) . . ?
C23 C22 C26 118.0(4) . . ?
C24 C23 C22 121.9(4) . . ?
C24 C23 H23A 119.1 . . ?
C22 C23 H23A 119.1 . . ?
O25 C24 C23 128.0(4) . . ?
O25 C24 C27 114.2(4) . . ?
C23 C24 C27 117.8(4) . . ?
C24 O25 Mn 123.7(3) . . ?
F21B C26 F23B 107.5(7) . . ?
F21B C26 F21A 119.1(6) . . ?
F23B C26 F21A 87.6(6) . . ?
F21B C26 F22A 89.7(6) . . ?
F23B C26 F22A 19.9(5) . . ?
F21A C26 F22A 104.3(6) . . ?
F21B C26 F22B 103.7(6) . . ?
F23B C26 F22B 110.4(6) . . ?
F21A C26 F22B 23.9(3) . . ?
F22A C26 F22B 124.9(6) . . ?
F21B C26 F23A 16.2(5) . . ?
F23B C26 F23A 123.1(6) . . ?
F21A C26 F23A 112.2(5) . . ?
F22A C26 F23A 105.8(6) . . ?
F22B C26 F23A 92.8(5) . . ?
F21B C26 C22 114.4(5) . . ?
F23B C26 C22 109.5(5) . . ?
F21A C26 C22 114.8(5) . . ?
F22A C26 C22 110.7(5) . . ?
F22B C26 C22 111.3(4) . . ?
F23A C26 C22 108.6(5) . . ?
F25 C27 F26 107.5(4) . . ?
F25 C27 F24 107.6(4) . . ?
F26 C27 F24 105.5(5) . . ?
F25 C27 C24 110.8(4) . . ?
F26 C27 C24 114.0(4) . . ?
F24 C27 C24 111.0(4) . . ?
C32 O31 Mn 128.9(3) . . ?
O31 C32 C33 128.0(4) . . ?
O31 C32 C36 115.6(4) . . ?
C33 C32 C36 116.3(4) . . ?
C34 C33 C32 122.3(4) . . ?
C34 C33 H33A 118.9 . . ?
C32 C33 H33A 118.9 . . ?
O35 C34 C33 129.1(4) . . ?
O35 C34 C37 112.8(4) . . ?
C33 C34 C37 118.0(4) . . ?
C34 O35 Mn 127.3(3) . . ?
F33 C36 F32 107.6(4) . . ?
F33 C36 F31 108.7(5) . . ?
F32 C36 F31 105.9(5) . . ?
F33 C36 C32 112.3(4) . . ?
F32 C36 C32 112.6(4) . . ?
F31 C36 C32 109.4(4) . . ?
F36 C37 F34 107.5(4) . . ?
F36 C37 F35 106.0(4) . . ?
F34 C37 F35 106.9(4) . . ?
F36 C37 C34 112.0(4) . . ?
F34 C37 C34 114.1(4) . . ?
F35 C37 C34 109.9(4) . . ?

loop_
_geom_bond_atom_site_label_1
_geom_bond_atom_site_label_2
_geom_bond_distance
_geom_bond_site_symmetry_2
_geom_bond_publ_flag
Mn O21 2.093(3) . ?
Mn O31 2.138(3) . ?
Mn O35 2.148(3) . ?
Mn O25 2.158(3) . ?
Mn N1 2.269(3) . ?
Mn N11 2.309(3) . ?
N1 C5 1.336(5) . ?
N1 S2 1.638(3) . ?
S2 S3 2.0893(16) . ?
S3 N4 1.635(4) . ?
N4 C5 1.322(5) . ?
C5 C6 1.486(6) . ?
C6 N11 1.349(5) . ?
C6 C7 1.382(6) . ?
C7 C8 1.393(6) . ?
C7 H7A 0.9500 . ?
C8 C9 1.385(6) . ?
C8 H8A 0.9500 . ?
C9 C10 1.389(6) . ?
C9 C12 1.448(6) . ?
C10 N11 1.349(5) . ?
C10 H10A 0.9500 . ?
C12 N13 1.145(6) . ?
O21 C22 1.257(5) . ?
C22 C23 1.394(6) . ?
C22 C26 1.531(6) . ?
C23 C24 1.389(6) . ?
C23 H23A 0.9500 . ?
C24 O25 1.253(5) . ?
C24 C27 1.530(6) . ?
C26 F21B 1.264(9) . ?
C26 F23B 1.308(10) . ?
C26 F21A 1.329(7) . ?
C26 F22A 1.373(9) . ?
C26 F22B 1.380(8) . ?
C26 F23A 1.402(9) . ?
C27 F25 1.306(6) . ?
C27 F26 1.309(6) . ?
C27 F24 1.323(6) . ?
O31 C32 1.237(5) . ?
C32 C33 1.399(6) . ?
C32 C36 1.533(7) . ?
C33 C34 1.385(6) . ?
C33 H33A 0.9500 . ?
C34 O35 1.258(5) . ?
C34 C37 1.527(6) . ?
C36 F33 1.314(6) . ?
C36 F32 1.318(6) . ?
C36 F31 1.327(6) . ?
C37 F36 1.328(6) . ?
C37 F34 1.331(5) . ?
C37 F35 1.337(5) . ?

loop_
_geom_torsion_atom_site_label_1
_geom_torsion_atom_site_label_2
_geom_torsion_atom_site_label_3
_geom_torsion_atom_site_label_4
_geom_torsion
_geom_torsion_site_symmetry_1
_geom_torsion_site_symmetry_2
_geom_torsion_site_symmetry_3
_geom_torsion_site_symmetry_4
_geom_torsion_publ_flag
O21 Mn N1 C5 29.1(6) . . . . ?
O31 Mn N1 C5 179.5(3) . . . . ?
O35 Mn N1 C5 -97.0(3) . . . . ?
O25 Mn N1 C5 94.3(3) . . . . ?
N11 Mn N1 C5 -4.7(3) . . . . ?
O21 Mn N1 S2 -152.9(3) . . . . ?
O31 Mn N1 S2 -2.6(2) . . . . ?
O35 Mn N1 S2 81.0(2) . . . . ?
O25 Mn N1 S2 -87.8(2) . . . . ?
N11 Mn N1 S2 173.3(3) . . . . ?
C5 N1 S2 S3 -1.1(3) . . . . ?
Mn N1 S2 S3 -179.15(19) . . . . ?
N1 S2 S3 N4 -0.96(18) . . . . ?
S2 S3 N4 C5 2.9(3) . . . . ?
S3 N4 C5 N1 -4.7(5) . . . . ?
S3 N4 C5 C6 172.7(3) . . . . ?
S2 N1 C5 N4 3.8(5) . . . . ?
Mn N1 C5 N4 -178.0(3) . . . . ?
S2 N1 C5 C6 -173.6(3) . . . . ?
Mn N1 C5 C6 4.6(5) . . . . ?
N4 C5 C6 N11 -178.1(4) . . . . ?
N1 C5 C6 N11 -0.5(5) . . . . ?
N4 C5 C6 C7 -1.5(6) . . . . ?
N1 C5 C6 C7 176.0(4) . . . . ?
N11 C6 C7 C8 2.2(6) . . . . ?
C5 C6 C7 C8 -174.1(4) . . . . ?
C6 C7 C8 C9 -0.1(6) . . . . ?
C7 C8 C9 C10 -2.6(6) . . . . ?
C7 C8 C9 C12 175.6(4) . . . . ?
C8 C9 C10 N11 3.6(6) . . . . ?
C12 C9 C10 N11 -174.7(4) . . . . ?
C7 C6 N11 C10 -1.3(6) . . . . ?
C5 C6 N11 C10 175.1(4) . . . . ?
C7 C6 N11 Mn 179.9(3) . . . . ?
C5 C6 N11 Mn -3.6(5) . . . . ?
C9 C10 N11 C6 -1.6(6) . . . . ?
C9 C10 N11 Mn 177.1(3) . . . . ?
O21 Mn N11 C6 -165.4(3) . . . . ?
O31 Mn N11 C6 15.2(5) . . . . ?
O35 Mn N11 C6 96.2(3) . . . . ?
O25 Mn N11 C6 -81.5(3) . . . . ?
N1 Mn N11 C6 4.4(3) . . . . ?
O21 Mn N11 C10 15.9(3) . . . . ?
O31 Mn N11 C10 -163.5(3) . . . . ?
O35 Mn N11 C10 -82.4(3) . . . . ?
O25 Mn N11 C10 99.8(3) . . . . ?
N1 Mn N11 C10 -174.3(4) . . . . ?
C8 C9 C12 N13 -42(8) . . . . ?
C10 C9 C12 N13 136(8) . . . . ?
O31 Mn O21 C22 -55.5(4) . . . . ?
O35 Mn O21 C22 -141.8(3) . . . . ?
O25 Mn O21 C22 26.9(3) . . . . ?
N1 Mn O21 C22 92.8(5) . . . . ?
N11 Mn O21 C22 124.7(4) . . . . ?
Mn O21 C22 C23 -15.8(7) . . . . ?
Mn O21 C22 C26 164.6(3) . . . . ?
O21 C22 C23 C24 -6.2(8) . . . . ?
C26 C22 C23 C24 173.5(4) . . . . ?
C22 C23 C24 O25 1.9(8) . . . . ?
C22 C23 C24 C27 -178.2(4) . . . . ?
C23 C24 O25 Mn 22.2(7) . . . . ?
C27 C24 O25 Mn -157.7(3) . . . . ?
O21 Mn O25 C24 -29.8(3) . . . . ?
O31 Mn O25 C24 81.0(3) . . . . ?
O35 Mn O25 C24 69.8(7) . . . . ?
N1 Mn O25 C24 167.2(3) . . . . ?
N11 Mn O25 C24 -121.7(3) . . . . ?
O21 C22 C26 F21B -52.3(7) . . . . ?
C23 C22 C26 F21B 128.0(6) . . . . ?
O21 C22 C26 F23B 68.4(7) . . . . ?
C23 C22 C26 F23B -111.3(6) . . . . ?
O21 C22 C26 F21A 164.9(5) . . . . ?
C23 C22 C26 F21A -14.8(7) . . . . ?
O21 C22 C26 F22A 47.2(6) . . . . ?
C23 C22 C26 F22A -132.5(6) . . . . ?
O21 C22 C26 F22B -169.3(5) . . . . ?
C23 C22 C26 F22B 11.0(7) . . . . ?
O21 C22 C26 F23A -68.6(6) . . . . ?
C23 C22 C26 F23A 111.8(6) . . . . ?
O25 C24 C27 F25 70.9(5) . . . . ?
C23 C24 C27 F25 -109.0(5) . . . . ?
O25 C24 C27 F26 -167.6(4) . . . . ?
C23 C24 C27 F26 12.5(7) . . . . ?
O25 C24 C27 F24 -48.6(6) . . . . ?
C23 C24 C27 F24 131.5(5) . . . . ?
O21 Mn O31 C32 -105.5(4) . . . . ?
O35 Mn O31 C32 -9.1(4) . . . . ?
O25 Mn O31 C32 173.2(4) . . . . ?
N1 Mn O31 C32 84.2(4) . . . . ?
N11 Mn O31 C32 73.9(5) . . . . ?
Mn O31 C32 C33 8.6(7) . . . . ?
Mn O31 C32 C36 -168.2(3) . . . . ?
O31 C32 C33 C34 -1.9(7) . . . . ?
C36 C32 C33 C34 174.9(4) . . . . ?
C32 C33 C34 O35 -0.6(7) . . . . ?
C32 C33 C34 C37 -178.9(4) . . . . ?
C33 C34 O35 Mn -3.9(7) . . . . ?
C37 C34 O35 Mn 174.5(3) . . . . ?
O21 Mn O35 C34 116.1(3) . . . . ?
O31 Mn O35 C34 6.7(3) . . . . ?
O25 Mn O35 C34 18.0(8) . . . . ?
N1 Mn O35 C34 -79.0(3) . . . . ?
N11 Mn O35 C34 -150.6(3) . . . . ?
O31 C32 C36 F33 -141.4(5) . . . . ?
C33 C32 C36 F33 41.4(6) . . . . ?
O31 C32 C36 F32 -19.6(6) . . . . ?
C33 C32 C36 F32 163.2(4) . . . . ?
O31 C32 C36 F31 97.8(5) . . . . ?
C33 C32 C36 F31 -79.4(5) . . . . ?
O35 C34 C37 F36 53.8(5) . . . . ?
C33 C34 C37 F36 -127.7(4) . . . . ?
O35 C34 C37 F34 176.2(4) . . . . ?
C33 C34 C37 F34 -5.3(6) . . . . ?
O35 C34 C37 F35 -63.8(5) . . . . ?
C33 C34 C37 F35 114.7(4) . . . . ?
